data_7157840
loop_
_publ_author_name
'Malasala, Satyaveni'
'Polomoni, Anusha'
'Chelli, Sai Manohar'
'Kar, Swayamsidda'
'Madhavi, Y. V.'
'Nanduri, Srinivas'

_publ_section_title
;
 A microwave-assisted copper-mediated tandem approach for fused
 quinazoline derivatives.
;
_journal_issue 8
_journal_name_full 'Organic &amp; biomolecular chemistry'
_journal_page_first 1854
_journal_page_last 1859
_journal_paper_doi 10.1039/d0ob02312d
_journal_volume 19
_journal_year 2021
_chemical_formula_moiety 'C22 H17 N3 O'
_chemical_formula_sum 'C22 H17 N3 O'
_chemical_formula_weight 339.38
_space_group_crystal_system monoclinic
_space_group_IT_number 14
_space_group_name_Hall '-P 2yn'
_space_group_name_H-M_alt 'P 1 21/n 1'
_atom_sites_solution_hydrogens mixed
_audit_creation_method SHELXL-2018/3
_audit_update_record
;
2020-08-10 deposited with the CCDC.	2021-01-04 downloaded from the CCDC.
;
_cell_angle_alpha 90
_cell_angle_beta 91.728(15)
_cell_angle_gamma 90
_cell_formula_units_Z 4
_cell_length_a 4.954(3)
_cell_length_b 20.606(13)
_cell_length_c 16.560(10)
_cell_measurement_reflns_used 7473
_cell_measurement_temperature 293(2)
_cell_measurement_theta_max 25.845
_cell_measurement_theta_min 2.333
_cell_volume 1689.7(18)
_computing_cell_refinement '<i>SAINT</i> (Bruker, 2016)'
_computing_data_collection '<i>APEX3</i> (Bruker, 2016)'
_computing_data_reduction 'Bruker SAINT'
_computing_structure_refinement 'SHELXL-2018/3 (Sheldrick, 2018)'
_computing_structure_solution '<i>SHELXT</i> (Sheldrick, 2015)'
_diffrn_ambient_temperature 293(2)
_diffrn_measured_fraction_theta_full 0.999
_diffrn_measured_fraction_theta_max 0.995
_diffrn_measurement_device_type 'Bruker D8 QUEST PHOTON-100'
_diffrn_measurement_method '\w and \f'
_diffrn_radiation_type MoK\a
_diffrn_radiation_wavelength 0.71073
_diffrn_reflns_av_R_equivalents 0.0418
_diffrn_reflns_av_unetI/netI 0.0368
_diffrn_reflns_Laue_measured_fraction_full 0.999
_diffrn_reflns_Laue_measured_fraction_max 0.995
_diffrn_reflns_limit_h_max 5
_diffrn_reflns_limit_h_min -6
_diffrn_reflns_limit_k_max 25
_diffrn_reflns_limit_k_min -25
_diffrn_reflns_limit_l_max 20
_diffrn_reflns_limit_l_min -18
_diffrn_reflns_number 16855
_diffrn_reflns_point_group_measured_fraction_full 0.999
_diffrn_reflns_point_group_measured_fraction_max 0.995
_diffrn_reflns_theta_full 25.242
_diffrn_reflns_theta_max 26.397
_diffrn_reflns_theta_min 2.328
_diffrn_source microfocus
_exptl_absorpt_coefficient_mu 0.084
_exptl_absorpt_correction_T_max 0.7454
_exptl_absorpt_correction_T_min 0.7045
_exptl_absorpt_correction_type multi-scan
_exptl_absorpt_process_details 'SADABS 2014/5'
_exptl_crystal_density_diffrn 1.334
_exptl_crystal_description block
_exptl_crystal_F_000 712
_exptl_crystal_size_max 0.260
_exptl_crystal_size_mid 0.200
_exptl_crystal_size_min 0.180
_refine_diff_density_max 0.680
_refine_diff_density_min -0.196
_refine_diff_density_rms 0.046
_refine_ls_extinction_method none
_refine_ls_goodness_of_fit_ref 1.055
_refine_ls_hydrogen_treatment mixed
_refine_ls_matrix_type full
_refine_ls_number_parameters 240
_refine_ls_number_reflns 3445
_refine_ls_number_restraints 0
_refine_ls_restrained_S_all 1.055
_refine_ls_R_factor_all 0.0813
_refine_ls_R_factor_gt 0.0558
_refine_ls_shift/su_max 0.000
_refine_ls_shift/su_mean 0.000
_refine_ls_structure_factor_coef Fsqd
_refine_ls_weighting_details 'w=1/[\s^2^(Fo^2^)+(0.0707P)^2^+0.6759P] where P=(Fo^2^+2Fc^2^)/3'
_refine_ls_weighting_scheme calc
_refine_ls_wR_factor_gt 0.1396
_refine_ls_wR_factor_ref 0.1559
_reflns_Friedel_coverage 0.000
_reflns_number_gt 2492
_reflns_number_total 3445
_reflns_threshold_expression 'I > 2\s(I)'
_cod_data_source_file d0ob02312d2.cif
_cod_data_source_block KA971_0m
_cod_depositor_comments 'Adding full bibliography for 7157840.cif.'
_cod_original_cell_volume 1689.7(17)
_cod_original_sg_symbol_H-M 'P 21/n'
_cod_database_code 7157840
_shelx_shelxl_version_number 2018/3
_shelx_space_group_comment
;
The symmetry employed for this shelxl refinement is uniquely defined
by the following loop, which should always be used as a source of
symmetry information in preference to the above space-group names.
They are only intended as comments.
;
_shelx_estimated_absorpt_t_min 0.978
_shelx_estimated_absorpt_t_max 0.985

loop_
_space_group_symop_operation_xyz
'x, y, z'
'-x+1/2, y+1/2, -z+1/2'
'-x, -y, -z'
'x-1/2, -y-1/2, z-1/2'

loop_
_atom_site_label
_atom_site_type_symbol
_atom_site_fract_x
_atom_site_fract_y
_atom_site_fract_z
_atom_site_U_iso_or_equiv
_atom_site_adp_type
_atom_site_occupancy
_atom_site_site_symmetry_order
_atom_site_calc_flag
_atom_site_refinement_flags_posn
_atom_site_refinement_flags_adp
_atom_site_refinement_flags_occupancy
_atom_site_disorder_assembly
_atom_site_disorder_group
C1 C 0.3233(4) 0.62865(10) 0.31076(13) 0.0427(5) Uani 1 1 d . . . . .
C2 C 0.1284(5) 0.58832(12) 0.27314(15) 0.0583(6) Uani 1 1 d . . . . .
H2 H 0.063589 0.597946 0.221226 0.070 Uiso 1 1 calc R U . . .
C3 C 0.0334(6) 0.53495(13) 0.31246(17) 0.0680(7) Uani 1 1 d . . . . .
H3 H -0.093948 0.508412 0.286524 0.082 Uiso 1 1 calc R U . . .
C4 C 0.1233(6) 0.51973(12) 0.39016(17) 0.0670(7) Uani 1 1 d . . . . .
H4 H 0.055760 0.483502 0.416265 0.080 Uiso 1 1 calc R U . . .
C5 C 0.3130(5) 0.55853(11) 0.42840(15) 0.0577(6) Uani 1 1 d . . . . .
H5 H 0.374027 0.548520 0.480587 0.069 Uiso 1 1 calc R U . . .
C6 C 0.4149(4) 0.61301(10) 0.38921(13) 0.0438(5) Uani 1 1 d . . . . .
C7 C 0.6115(4) 0.65529(10) 0.43026(12) 0.0443(5) Uani 1 1 d . . . . .
C8 C 0.5827(4) 0.72121(9) 0.30770(11) 0.0369(5) Uani 1 1 d . . . . .
C9 C 0.6885(4) 0.77808(9) 0.26629(12) 0.0380(5) Uani 1 1 d . . . . .
C10 C 0.5819(4) 0.79744(10) 0.19088(12) 0.0439(5) Uani 1 1 d . . . . .
H10 H 0.432002 0.775987 0.168735 0.053 Uiso 1 1 calc R U . . .
C11 C 0.6952(5) 0.84774(11) 0.14890(14) 0.0527(6) Uani 1 1 d . . . . .
H11 H 0.622718 0.860188 0.098807 0.063 Uiso 1 1 calc R U . . .
C12 C 0.9193(5) 0.87971(12) 0.18223(15) 0.0575(6) Uani 1 1 d . . . . .
H12 H 0.997990 0.913334 0.153799 0.069 Uiso 1 1 calc R U . . .
C13 C 1.0257(4) 0.86223(11) 0.25663(15) 0.0539(6) Uani 1 1 d . . . . .
H13 H 1.174062 0.884498 0.278414 0.065 Uiso 1 1 calc R U . . .
C14 C 0.9129(4) 0.81131(10) 0.29980(12) 0.0417(5) Uani 1 1 d . . . . .
C15 C 0.8335(4) 0.76256(10) 0.43011(12) 0.0407(5) Uani 1 1 d . . . . .
H15 H 0.942493 0.741484 0.472947 0.049 Uiso 1 1 calc R U . . .
C16 C 0.6421(4) 0.81030(9) 0.47049(11) 0.0363(5) Uani 1 1 d . . . . .
C17 C 0.5937(4) 0.87249(9) 0.44157(12) 0.0408(5) Uani 1 1 d . . . . .
H17 H 0.681183 0.886776 0.395958 0.049 Uiso 1 1 calc R U . . .
C18 C 0.4157(4) 0.91389(10) 0.47987(12) 0.0422(5) Uani 1 1 d . . . . .
H18 H 0.383531 0.955088 0.458756 0.051 Uiso 1 1 calc R U . . .
C19 C 0.2856(4) 0.89473(10) 0.54894(12) 0.0410(5) Uani 1 1 d . . . . .
C20 C 0.3356(4) 0.83293(10) 0.57787(13) 0.0476(5) Uani 1 1 d . . . . .
H20 H 0.250502 0.819023 0.624077 0.057 Uiso 1 1 calc R U . . .
C21 C 0.5101(4) 0.79110(10) 0.53952(12) 0.0451(5) Uani 1 1 d . . . . .
H21 H 0.539115 0.749653 0.560255 0.054 Uiso 1 1 calc R U . . .
C22 C 0.0970(5) 0.93957(12) 0.59241(14) 0.0572(6) Uani 1 1 d . . . . .
H22A H 0.141324 0.983816 0.580387 0.086 Uiso 1 1 calc R U . . .
H22B H 0.115889 0.932468 0.649591 0.086 Uiso 1 1 calc R U . . .
H22C H -0.085901 0.930912 0.574851 0.086 Uiso 1 1 calc R U . . .
H3N H 1.138(5) 0.8158(12) 0.3968(16) 0.066(8) Uiso 1 1 d . . . . .
N1 N 0.4176(3) 0.68202(8) 0.26925(10) 0.0430(4) Uani 1 1 d . . . . .
N2 N 0.6750(3) 0.71106(8) 0.38685(9) 0.0384(4) Uani 1 1 d . . . . .
N3 N 1.0160(3) 0.79101(10) 0.37424(11) 0.0478(5) Uani 1 1 d . . . . .
O1 O 0.7093(4) 0.64569(8) 0.49788(10) 0.0625(5) Uani 1 1 d . . . . .

loop_
_atom_site_aniso_label
_atom_site_aniso_U_11
_atom_site_aniso_U_22
_atom_site_aniso_U_33
_atom_site_aniso_U_23
_atom_site_aniso_U_13
_atom_site_aniso_U_12
C1 0.0428(11) 0.0414(11) 0.0440(12) -0.0061(9) 0.0006(9) 0.0014(9)
C2 0.0595(14) 0.0601(14) 0.0549(14) -0.0058(12) -0.0051(11) -0.0131(12)
C3 0.0697(16) 0.0623(16) 0.0720(18) -0.0102(14) 0.0037(14) -0.0225(13)
C4 0.0828(18) 0.0472(14) 0.0720(18) -0.0011(12) 0.0200(15) -0.0096(13)
C5 0.0761(16) 0.0426(12) 0.0547(14) 0.0006(11) 0.0065(12) 0.0048(12)
C6 0.0491(12) 0.0381(11) 0.0443(12) -0.0061(9) 0.0017(9) 0.0091(9)
C7 0.0525(12) 0.0414(11) 0.0388(12) -0.0021(9) -0.0023(9) 0.0131(10)
C8 0.0339(10) 0.0421(11) 0.0343(10) -0.0070(8) -0.0033(8) 0.0077(8)
C9 0.0335(10) 0.0417(11) 0.0387(11) -0.0089(9) 0.0008(8) 0.0042(8)
C10 0.0459(11) 0.0439(11) 0.0418(12) -0.0056(9) -0.0029(9) 0.0016(9)
C11 0.0614(14) 0.0516(13) 0.0452(12) 0.0004(10) 0.0015(11) 0.0072(11)
C12 0.0578(14) 0.0544(14) 0.0615(15) 0.0020(11) 0.0184(12) -0.0040(11)
C13 0.0382(11) 0.0630(15) 0.0610(15) -0.0119(12) 0.0080(10) -0.0065(10)
C14 0.0319(10) 0.0503(12) 0.0432(11) -0.0100(9) 0.0039(9) 0.0042(9)
C15 0.0353(10) 0.0488(12) 0.0373(11) -0.0073(9) -0.0095(8) 0.0042(9)
C16 0.0324(9) 0.0432(11) 0.0328(10) -0.0084(8) -0.0080(8) -0.0029(8)
C17 0.0402(10) 0.0426(11) 0.0396(11) -0.0038(9) 0.0016(9) -0.0064(9)
C18 0.0460(11) 0.0370(10) 0.0435(12) -0.0044(9) -0.0023(9) -0.0002(9)
C19 0.0379(10) 0.0464(12) 0.0385(11) -0.0096(9) -0.0025(9) -0.0027(9)
C20 0.0544(13) 0.0513(13) 0.0376(11) -0.0014(10) 0.0065(10) -0.0021(10)
C21 0.0569(13) 0.0410(11) 0.0372(11) -0.0007(9) -0.0017(10) 0.0011(10)
C22 0.0549(13) 0.0637(15) 0.0532(14) -0.0101(11) 0.0065(11) 0.0080(12)
N1 0.0448(9) 0.0458(10) 0.0379(9) -0.0067(8) -0.0061(8) -0.0023(8)
N2 0.0387(9) 0.0395(9) 0.0366(9) -0.0071(7) -0.0076(7) 0.0055(7)
N3 0.0303(9) 0.0646(12) 0.0481(11) -0.0129(9) -0.0056(8) -0.0017(9)
O1 0.0842(12) 0.0563(10) 0.0459(9) 0.0043(7) -0.0194(8) 0.0083(9)

loop_
_atom_type_symbol
_atom_type_description
_atom_type_scat_dispersion_real
_atom_type_scat_dispersion_imag
_atom_type_scat_source
C C 0.0033 0.0016 'International Tables Vol C Tables 4.2.6.8 and 6.1.1.4'
H H 0.0000 0.0000 'International Tables Vol C Tables 4.2.6.8 and 6.1.1.4'
N N 0.0061 0.0033 'International Tables Vol C Tables 4.2.6.8 and 6.1.1.4'
O O 0.0106 0.0060 'International Tables Vol C Tables 4.2.6.8 and 6.1.1.4'

loop_
_geom_angle_atom_site_label_1
_geom_angle_atom_site_label_2
_geom_angle_atom_site_label_3
_geom_angle
_geom_angle_site_symmetry_1
_geom_angle_site_symmetry_3
_geom_angle_publ_flag
N1 C1 C6 122.57(18) . . ?
N1 C1 C2 119.1(2) . . ?
C6 C1 C2 118.3(2) . . ?
C3 C2 C1 120.4(2) . . ?
C3 C2 H2 119.8 . . ?
C1 C2 H2 119.8 . . ?
C2 C3 C4 121.2(2) . . ?
C2 C3 H3 119.4 . . ?
C4 C3 H3 119.4 . . ?
C5 C4 C3 119.5(2) . . ?
C5 C4 H4 120.2 . . ?
C3 C4 H4 120.2 . . ?
C4 C5 C6 120.3(2) . . ?
C4 C5 H5 119.9 . . ?
C6 C5 H5 119.9 . . ?
C5 C6 C1 120.3(2) . . ?
C5 C6 C7 120.5(2) . . ?
C1 C6 C7 119.17(19) . . ?
O1 C7 N2 121.0(2) . . ?
O1 C7 C6 124.8(2) . . ?
N2 C7 C6 114.16(18) . . ?
N1 C8 N2 123.47(19) . . ?
N1 C8 C9 119.75(18) . . ?
N2 C8 C9 116.74(16) . . ?
C10 C9 C14 119.08(19) . . ?
C10 C9 C8 121.07(18) . . ?
C14 C9 C8 119.70(18) . . ?
C11 C10 C9 121.1(2) . . ?
C11 C10 H10 119.4 . . ?
C9 C10 H10 119.4 . . ?
C10 C11 C12 119.3(2) . . ?
C10 C11 H11 120.4 . . ?
C12 C11 H11 120.4 . . ?
C13 C12 C11 120.8(2) . . ?
C13 C12 H12 119.6 . . ?
C11 C12 H12 119.6 . . ?
C12 C13 C14 120.5(2) . . ?
C12 C13 H13 119.7 . . ?
C14 C13 H13 119.7 . . ?
N3 C14 C13 122.72(19) . . ?
N3 C14 C9 118.0(2) . . ?
C13 C14 C9 119.2(2) . . ?
N3 C15 N2 108.25(16) . . ?
N3 C15 C16 115.34(18) . . ?
N2 C15 C16 110.06(15) . . ?
N3 C15 H15 107.6 . . ?
N2 C15 H15 107.6 . . ?
C16 C15 H15 107.6 . . ?
C17 C16 C21 117.76(18) . . ?
C17 C16 C15 123.04(18) . . ?
C21 C16 C15 119.20(18) . . ?
C16 C17 C18 120.93(19) . . ?
C16 C17 H17 119.5 . . ?
C18 C17 H17 119.5 . . ?
C19 C18 C17 121.15(19) . . ?
C19 C18 H18 119.4 . . ?
C17 C18 H18 119.4 . . ?
C20 C19 C18 117.77(19) . . ?
C20 C19 C22 120.4(2) . . ?
C18 C19 C22 121.9(2) . . ?
C19 C20 C21 121.5(2) . . ?
C19 C20 H20 119.3 . . ?
C21 C20 H20 119.3 . . ?
C20 C21 C16 120.9(2) . . ?
C20 C21 H21 119.5 . . ?
C16 C21 H21 119.5 . . ?
C19 C22 H22A 109.5 . . ?
C19 C22 H22B 109.5 . . ?
H22A C22 H22B 109.5 . . ?
C19 C22 H22C 109.5 . . ?
H22A C22 H22C 109.5 . . ?
H22B C22 H22C 109.5 . . ?
C8 N1 C1 117.76(18) . . ?
C8 N2 C7 122.41(16) . . ?
C8 N2 C15 119.95(17) . . ?
C7 N2 C15 117.53(16) . . ?
C14 N3 C15 118.30(16) . . ?
C14 N3 H3N 116.0(17) . . ?
C15 N3 H3N 114.0(17) . . ?

loop_
_geom_bond_atom_site_label_1
_geom_bond_atom_site_label_2
_geom_bond_distance
_geom_bond_site_symmetry_2
_geom_bond_publ_flag
C1 N1 1.385(3) . ?
C1 C6 1.401(3) . ?
C1 C2 1.405(3) . ?
C2 C3 1.369(3) . ?
C2 H2 0.9300 . ?
C3 C4 1.385(4) . ?
C3 H3 0.9300 . ?
C4 C5 1.374(4) . ?
C4 H4 0.9300 . ?
C5 C6 1.398(3) . ?
C5 H5 0.9300 . ?
C6 C7 1.459(3) . ?
C7 O1 1.223(3) . ?
C7 N2 1.396(3) . ?
C8 N1 1.302(3) . ?
C8 N2 1.391(2) . ?
C8 C9 1.463(3) . ?
C9 C10 1.399(3) . ?
C9 C14 1.406(3) . ?
C10 C11 1.377(3) . ?
C10 H10 0.9300 . ?
C11 C12 1.390(3) . ?
C11 H11 0.9300 . ?
C12 C13 1.374(3) . ?
C12 H12 0.9300 . ?
C13 C14 1.396(3) . ?
C13 H13 0.9300 . ?
C14 N3 1.385(3) . ?
C15 N3 1.438(3) . ?
C15 N2 1.491(2) . ?
C15 C16 1.533(3) . ?
C15 H15 0.9800 . ?
C16 C17 1.387(3) . ?
C16 C21 1.392(3) . ?
C17 C18 1.393(3) . ?
C17 H17 0.9300 . ?
C18 C19 1.387(3) . ?
C18 H18 0.9300 . ?
C19 C20 1.380(3) . ?
C19 C22 1.512(3) . ?
C20 C21 1.388(3) . ?
C20 H20 0.9300 . ?
C21 H21 0.9300 . ?
C22 H22A 0.9600 . ?
C22 H22B 0.9600 . ?
C22 H22C 0.9600 . ?
N3 H3N 0.87(3) . ?

loop_
_geom_torsion_atom_site_label_1
_geom_torsion_atom_site_label_2
_geom_torsion_atom_site_label_3
_geom_torsion_atom_site_label_4
_geom_torsion
_geom_torsion_site_symmetry_1
_geom_torsion_site_symmetry_2
_geom_torsion_site_symmetry_3
_geom_torsion_site_symmetry_4
_geom_torsion_publ_flag
N1 C1 C2 C3 179.4(2) . . . . ?
C6 C1 C2 C3 -0.5(3) . . . . ?
C1 C2 C3 C4 0.8(4) . . . . ?
C2 C3 C4 C5 -0.5(4) . . . . ?
C3 C4 C5 C6 0.0(4) . . . . ?
C4 C5 C6 C1 0.3(3) . . . . ?
C4 C5 C6 C7 178.5(2) . . . . ?
N1 C1 C6 C5 -179.98(19) . . . . ?
C2 C1 C6 C5 0.0(3) . . . . ?
N1 C1 C6 C7 1.8(3) . . . . ?
C2 C1 C6 C7 -178.25(19) . . . . ?
C5 C6 C7 O1 3.4(3) . . . . ?
C1 C6 C7 O1 -178.4(2) . . . . ?
C5 C6 C7 N2 -174.06(18) . . . . ?
C1 C6 C7 N2 4.1(3) . . . . ?
N1 C8 C9 C10 10.9(3) . . . . ?
N2 C8 C9 C10 -171.34(17) . . . . ?
N1 C8 C9 C14 -164.62(18) . . . . ?
N2 C8 C9 C14 13.2(3) . . . . ?
C14 C9 C10 C11 0.8(3) . . . . ?
C8 C9 C10 C11 -174.72(18) . . . . ?
C9 C10 C11 C12 0.0(3) . . . . ?
C10 C11 C12 C13 -0.8(3) . . . . ?
C11 C12 C13 C14 0.9(3) . . . . ?
C12 C13 C14 N3 178.7(2) . . . . ?
C12 C13 C14 C9 -0.1(3) . . . . ?
C10 C9 C14 N3 -179.59(17) . . . . ?
C8 C9 C14 N3 -4.0(3) . . . . ?
C10 C9 C14 C13 -0.7(3) . . . . ?
C8 C9 C14 C13 174.85(18) . . . . ?
N3 C15 C16 C17 16.4(2) . . . . ?
N2 C15 C16 C17 -106.4(2) . . . . ?
N3 C15 C16 C21 -163.39(17) . . . . ?
N2 C15 C16 C21 73.8(2) . . . . ?
C21 C16 C17 C18 -0.9(3) . . . . ?
C15 C16 C17 C18 179.30(17) . . . . ?
C16 C17 C18 C19 1.3(3) . . . . ?
C17 C18 C19 C20 -0.8(3) . . . . ?
C17 C18 C19 C22 178.52(19) . . . . ?
C18 C19 C20 C21 0.1(3) . . . . ?
C22 C19 C20 C21 -179.3(2) . . . . ?
C19 C20 C21 C16 0.3(3) . . . . ?
C17 C16 C21 C20 0.1(3) . . . . ?
C15 C16 C21 C20 179.92(18) . . . . ?
N2 C8 N1 C1 2.1(3) . . . . ?
C9 C8 N1 C1 179.76(16) . . . . ?
C6 C1 N1 C8 -5.1(3) . . . . ?
C2 C1 N1 C8 174.96(19) . . . . ?
N1 C8 N2 C7 4.3(3) . . . . ?
C9 C8 N2 C7 -173.39(16) . . . . ?
N1 C8 N2 C15 -171.73(17) . . . . ?
C9 C8 N2 C15 10.6(2) . . . . ?
O1 C7 N2 C8 175.30(19) . . . . ?
C6 C7 N2 C8 -7.2(3) . . . . ?
O1 C7 N2 C15 -8.6(3) . . . . ?
C6 C7 N2 C15 168.96(16) . . . . ?
N3 C15 N2 C8 -40.2(2) . . . . ?
C16 C15 N2 C8 86.7(2) . . . . ?
N3 C15 N2 C7 143.61(17) . . . . ?
C16 C15 N2 C7 -89.5(2) . . . . ?
C13 C14 N3 C15 151.2(2) . . . . ?
C9 C14 N3 C15 -30.0(3) . . . . ?
N2 C15 N3 C14 50.1(2) . . . . ?
C16 C15 N3 C14 -73.6(2) . . . . ?
